data_7064334
loop_
_publ_author_name
'Malik, Suvamoy'
'Jana, Narayan Ch.'
'Saren, Shibnath'
'Saha, Amrita'

_publ_section_title
;
 Chelate ligand-driven structural diversity and modeling studies on the
 phenoxazinone synthase-like activity of cobalt(iii) complexes
;
_journal_issue 13
_journal_name_full 'New Journal of Chemistry'
_journal_page_first 5669
_journal_page_last 5678
_journal_paper_doi 10.1039/D5NJ05015D
_journal_volume 50
_journal_year 2026
_chemical_formula_moiety 'C15 H20 Co N3 O3 S'
_chemical_formula_sum 'C15 H20 Co N3 O3 S'
_chemical_formula_weight 381.33
_space_group_crystal_system monoclinic
_space_group_IT_number 13
_space_group_name_Hall '-P 2yc'
_space_group_name_H-M_alt 'P 1 2/c 1'
_atom_sites_solution_hydrogens geom
_atom_sites_solution_primary iterative
_audit_creation_date 2025-06-17
_audit_creation_method
;
Olex2 1.5
(compiled 2025.05.31 svn.r86d253d1 for OlexSys, GUI svn.r7254)
;
_audit_update_record
;
2025-06-24 deposited with the CCDC.	2026-03-04 downloaded from the CCDC.
;
_cell_angle_alpha 90
_cell_angle_beta 107.570(7)
_cell_angle_gamma 90
_cell_formula_units_Z 4
_cell_length_a 11.1748(8)
_cell_length_b 8.1368(4)
_cell_length_c 18.3700(13)
_cell_measurement_reflns_used 14719
_cell_measurement_temperature 100.00(10)
_cell_measurement_theta_max 30.4430
_cell_measurement_theta_min 3.5420
_cell_volume 1592.41(19)
_computing_cell_refinement 'CrysAlisPro 1.171.42.89a (Rigaku OD, 2023)'
_computing_data_collection 'CrysAlisPro 1.171.42.89a (Rigaku OD, 2023)'
_computing_data_reduction 'CrysAlisPro 1.171.42.89a (Rigaku OD, 2023)'
_computing_molecular_graphics 'Olex2 1.5 (Dolomanov et al., 2009)'
_computing_publication_material 'Olex2 1.5 (Dolomanov et al., 2009)'
_computing_structure_refinement 'XL  (Sheldrick, 2008)'
_computing_structure_solution 'olex2.solve 1.5 (Bourhis et al., 2015)'
_diffrn_ambient_temperature 100.00(10)
_diffrn_detector_area_resol_mean 5.8140
_diffrn_detector_type 'Pilatus 200K'
_diffrn_measured_fraction_theta_full 0.989
_diffrn_measured_fraction_theta_max 0.761
_diffrn_measurement_details
;
List of Runs (angles in degrees, time in seconds):

  # Type    Start    End  Width  t~exp~   \w     \q     \k     \f   Frames
#--------------------------------------------------------------------------
  1  \w    -65.00  13.00   0.50    2.40    --    3.20 -12.00 -87.00  156
  2  \w    -15.00  65.00   0.50    2.40    --   -4.45  12.00  84.00  160
  3  \w    -15.00  30.00   0.50    2.40    --   -4.45 -99.00-150.00   90
  4  \w    -10.00  31.00   0.50    2.40    --   -4.45  19.00 150.00   82
;
_diffrn_measurement_device 'four-circle diffractometer'
_diffrn_measurement_device_type 'SuperNova, Dual, Cu at home/near, Pilatus 200K'
_diffrn_measurement_method '\w scans'
_diffrn_radiation_type MoK\a
_diffrn_radiation_wavelength 0.71073
_diffrn_reflns_av_R_equivalents 0.0365
_diffrn_reflns_av_unetI/netI 0.0378
_diffrn_reflns_Laue_measured_fraction_full 0.989
_diffrn_reflns_Laue_measured_fraction_max 0.761
_diffrn_reflns_limit_h_max 13
_diffrn_reflns_limit_h_min -13
_diffrn_reflns_limit_k_max 10
_diffrn_reflns_limit_k_min -9
_diffrn_reflns_limit_l_max 24
_diffrn_reflns_limit_l_min -24
_diffrn_reflns_number 11787
_diffrn_reflns_point_group_measured_fraction_full 0.989
_diffrn_reflns_point_group_measured_fraction_max 0.761
_diffrn_reflns_theta_full 25.242
_diffrn_reflns_theta_max 30.526
_diffrn_reflns_theta_min 3.429
_exptl_absorpt_coefficient_mu 1.227
_exptl_absorpt_correction_T_max 1.00000
_exptl_absorpt_correction_T_min 0.90104
_exptl_absorpt_correction_type multi-scan
_exptl_absorpt_process_details
;
CrysAlisPro 1.171.42.89a (Rigaku Oxford Diffraction, 2023)
Empirical absorption correction using spherical harmonics,
implemented in SCALE3 ABSPACK scaling algorithm.
;
_exptl_crystal_colour 'dark green'
_exptl_crystal_density_diffrn 1.591
_exptl_crystal_description block
_exptl_crystal_F_000 792
_exptl_crystal_size_max 0.2
_exptl_crystal_size_mid 0.2
_exptl_crystal_size_min 0.1
_refine_diff_density_max 0.637
_refine_diff_density_min -0.327
_refine_diff_density_rms 0.079
_refine_ls_extinction_method none
_refine_ls_goodness_of_fit_ref 1.052
_refine_ls_hydrogen_treatment constr
_refine_ls_matrix_type full
_refine_ls_number_parameters 210
_refine_ls_number_reflns 3715
_refine_ls_number_restraints 0
_refine_ls_restrained_S_all 1.052
_refine_ls_R_factor_all 0.0439
_refine_ls_R_factor_gt 0.0353
_refine_ls_shift/su_max 0.001
_refine_ls_shift/su_mean 0.000
_refine_ls_structure_factor_coef Fsqd
_refine_ls_weighting_details 'w=1/[\s^2^(Fo^2^)+(0.0496P)^2^+0.6983P] where P=(Fo^2^+2Fc^2^)/3'
_refine_ls_weighting_scheme calc
_refine_ls_wR_factor_gt 0.0903
_refine_ls_wR_factor_ref 0.0952
_reflns_Friedel_coverage 0.000
_reflns_number_gt 3135
_reflns_number_total 3715
_reflns_threshold_expression 'I > 2\s(I)'
_cod_data_source_file d5nj05015d2.cif
_cod_data_source_block ss02-nico_a_100k_auto
_cod_depositor_comments 'Adding full bibliography for 7064334--7064335.cif.'
_cod_database_code 7064334
_shelx_shelxl_version_number 2016/6
_chemical_oxdiff_formula 'C H N O Co S'
_shelx_space_group_comment
;
The symmetry employed for this shelxl refinement is uniquely defined
by the following loop, which should always be used as a source of
symmetry information in preference to the above space-group names.
They are only intended as comments.
;
_shelx_estimated_absorpt_t_max 0.887
_shelx_estimated_absorpt_t_min 0.791
_olex2_refinement_description
;
1. Fixed Uiso
 At 1.2 times of:
  All C(H) groups, All C(H,H) groups, All N(H,H) groups
 At 1.5 times of:
  All C(H,H,H) groups
2.a Secondary CH2 refined with riding coordinates:
 N2(H2A,H2B), C13(H13A,H13B), C12(H12A,H12B), C6(H6A,H6B)
2.b Aromatic/amide H refined with riding coordinates:
 C11(H11), C9(H9), C4(H4), C7(H7)
2.c X=CH2 refined with riding coordinates:
 C8(H8A,H8B)
2.d Idealised Me refined as rotating group:
 C14(H14A,H14B,H14C), C3(H3A,H3B,H3C)
;
_olex2_submission_special_instructions 'No special instructions were received'
_oxdiff_exptl_absorpt_empirical_details
;
Empirical correction (ABSPACK) includes:
- Absorption correction using spherical harmonics
- Frame scaling
;
_oxdiff_exptl_absorpt_empirical_full_max 1.156
_oxdiff_exptl_absorpt_empirical_full_min 0.869

loop_
_space_group_symop_operation_xyz
'x, y, z'
'-x, y, -z+1/2'
'-x, -y, -z'
'x, -y, z-1/2'

loop_
_atom_site_label
_atom_site_type_symbol
_atom_site_fract_x
_atom_site_fract_y
_atom_site_fract_z
_atom_site_U_iso_or_equiv
_atom_site_adp_type
_atom_site_occupancy
_atom_site_site_symmetry_order
_atom_site_calc_flag
_atom_site_refinement_flags_posn
_atom_site_refinement_flags_adp
_atom_site_refinement_flags_occupancy
_atom_site_disorder_assembly
_atom_site_disorder_group
Co1 Co 0.54344(2) 0.45764(3) 0.43548(2) 0.01588(10) Uani 1 1 d . . . . .
S1 S 0.68242(5) 0.79577(7) 0.27027(3) 0.02455(14) Uani 1 1 d . . . . .
O3 O 0.47009(13) 0.35272(16) 0.50433(7) 0.0178(3) Uani 1 1 d . . . . .
O1 O 0.70359(14) 0.42720(18) 0.50558(8) 0.0209(3) Uani 1 1 d . . . . .
O2 O 0.92343(15) 0.4556(2) 0.60388(9) 0.0312(4) Uani 1 1 d . . . . .
N2 N 0.37267(17) 0.4783(2) 0.36501(10) 0.0196(4) Uani 1 1 d . . . . .
H2A H 0.315746 0.466451 0.391120 0.024 Uiso 1 1 calc R U . . .
H2B H 0.362259 0.579613 0.343058 0.024 Uiso 1 1 calc R U . . .
N1 N 0.55257(17) 0.2610(2) 0.38312(9) 0.0209(4) Uani 1 1 d . . . . .
N3 N 0.60829(16) 0.5825(2) 0.36808(9) 0.0203(4) Uani 1 1 d . . . . .
C1 C 0.7936(2) 0.3459(3) 0.48973(12) 0.0243(4) Uani 1 1 d . . . . .
C13 C 0.3518(2) 0.3497(3) 0.30500(12) 0.0264(5) Uani 1 1 d . . . . .
H13A H 0.378575 0.390482 0.261573 0.032 Uiso 1 1 calc R U . . .
H13B H 0.261591 0.321023 0.285894 0.032 Uiso 1 1 calc R U . . .
C15 C 0.63832(19) 0.6720(3) 0.32747(11) 0.0200(4) Uani 1 1 d . . . . .
C11 C 0.6544(2) 0.1894(3) 0.38151(12) 0.0249(5) Uani 1 1 d . . . . .
H11 H 0.647440 0.099094 0.347685 0.030 Uiso 1 1 calc R U . . .
C10 C 0.7782(2) 0.2371(3) 0.42766(13) 0.0259(5) Uani 1 1 d . . . . .
C12 C 0.4282(2) 0.2002(3) 0.34022(13) 0.0267(5) Uani 1 1 d . . . . .
H12A H 0.388795 0.142703 0.374599 0.032 Uiso 1 1 calc R U . . .
H12B H 0.434344 0.122697 0.299952 0.032 Uiso 1 1 calc R U . . .
C14 C 0.5224(3) 0.2043(3) 0.54098(14) 0.0340(6) Uani 1 1 d . . . . .
H14A H 0.527091 0.123348 0.502432 0.051 Uiso 1 1 calc R U . . .
H14B H 0.469286 0.161437 0.570435 0.051 Uiso 1 1 calc R U . . .
H14C H 0.606870 0.225644 0.575353 0.051 Uiso 1 1 calc R U . . .
C2 C 0.9171(2) 0.3620(3) 0.54140(13) 0.0279(5) Uani 1 1 d . . . . .
C9 C 0.8849(2) 0.1639(3) 0.41324(14) 0.0322(5) Uani 1 1 d . . . . .
H9 H 0.873369 0.093103 0.370534 0.039 Uiso 1 1 calc R U . . .
C4 C 1.0183(2) 0.2897(3) 0.52582(15) 0.0342(5) Uani 1 1 d . . . . .
H4 H 1.099992 0.304766 0.560433 0.041 Uiso 1 1 calc R U . . .
C5 C 1.0034(2) 0.1942(3) 0.46002(15) 0.0360(6) Uani 1 1 d . . . . .
C6 C 1.1211(3) 0.1275(4) 0.44464(17) 0.0439(7) Uani 1 1 d . . . . .
H6A H 1.191258 0.204426 0.466739 0.053 Uiso 1 1 calc R U . . .
H6B H 1.143170 0.020960 0.471387 0.053 Uiso 1 1 calc R U . . .
C3 C 1.0440(2) 0.4649(4) 0.65994(16) 0.0412(6) Uani 1 1 d . . . . .
H3A H 1.104781 0.511392 0.636740 0.062 Uiso 1 1 calc R U . . .
H3B H 1.071080 0.354462 0.679291 0.062 Uiso 1 1 calc R U . . .
H3C H 1.038858 0.535204 0.702200 0.062 Uiso 1 1 calc R U . . .
C8 C 1.1299(3) -0.0339(4) 0.3319(2) 0.0552(8) Uani 1 1 d . . . . .
H8A H 1.155330 -0.129327 0.362504 0.066 Uiso 1 1 calc R U . . .
H8B H 1.119614 -0.038180 0.278717 0.066 Uiso 1 1 calc R U . . .
C7 C 1.1089(3) 0.1032(4) 0.36310(19) 0.0548(9) Uani 1 1 d . . . . .
H7 H 1.083616 0.195473 0.330360 0.066 Uiso 1 1 calc R U . . .

loop_
_atom_site_aniso_label
_atom_site_aniso_U_11
_atom_site_aniso_U_22
_atom_site_aniso_U_33
_atom_site_aniso_U_23
_atom_site_aniso_U_13
_atom_site_aniso_U_12
Co1 0.01394(16) 0.01903(16) 0.01569(16) 0.00024(9) 0.00600(11) 0.00163(10)
S1 0.0261(3) 0.0249(3) 0.0246(3) 0.00178(19) 0.0106(2) -0.0041(2)
O3 0.0185(7) 0.0178(7) 0.0188(7) 0.0007(5) 0.0082(5) 0.0011(6)
O1 0.0153(7) 0.0294(8) 0.0183(7) -0.0012(6) 0.0056(6) 0.0045(6)
O2 0.0184(8) 0.0407(10) 0.0321(9) -0.0041(7) 0.0039(7) 0.0035(7)
N2 0.0175(9) 0.0237(9) 0.0179(8) 0.0019(6) 0.0056(7) 0.0016(7)
N1 0.0213(9) 0.0236(9) 0.0185(9) -0.0021(7) 0.0071(7) -0.0004(7)
N3 0.0177(9) 0.0258(9) 0.0185(9) 0.0006(7) 0.0073(7) -0.0004(7)
C1 0.0202(11) 0.0279(11) 0.0270(11) 0.0013(8) 0.0104(9) 0.0046(9)
C13 0.0228(11) 0.0318(12) 0.0216(11) -0.0023(9) 0.0020(9) -0.0007(9)
C15 0.0160(10) 0.0241(11) 0.0193(10) -0.0049(8) 0.0044(8) 0.0001(8)
C11 0.0297(12) 0.0253(11) 0.0211(10) -0.0008(8) 0.0100(9) 0.0069(9)
C10 0.0218(11) 0.0307(12) 0.0267(11) -0.0001(9) 0.0095(9) 0.0066(9)
C12 0.0253(12) 0.0280(12) 0.0248(11) -0.0054(8) 0.0044(9) -0.0015(9)
C14 0.0445(15) 0.0265(12) 0.0335(13) 0.0024(9) 0.0153(11) 0.0042(11)
C2 0.0203(11) 0.0341(13) 0.0297(11) 0.0007(9) 0.0081(9) 0.0028(9)
C9 0.0314(13) 0.0365(13) 0.0336(12) -0.0008(10) 0.0171(10) 0.0097(10)
C4 0.0184(12) 0.0423(14) 0.0412(14) 0.0032(11) 0.0078(10) 0.0050(10)
C5 0.0276(13) 0.0384(14) 0.0466(15) 0.0056(11) 0.0183(11) 0.0122(11)
C6 0.0281(14) 0.0500(17) 0.0596(17) 0.0023(13) 0.0222(13) 0.0123(12)
C3 0.0229(13) 0.0557(18) 0.0388(14) -0.0024(12) -0.0003(11) 0.0018(12)
C8 0.0417(18) 0.076(2) 0.0578(19) 0.0028(16) 0.0300(15) 0.0173(16)
C7 0.0499(19) 0.061(2) 0.072(2) 0.0238(16) 0.0453(17) 0.0273(16)

loop_
_atom_type_symbol
_atom_type_description
_atom_type_scat_dispersion_real
_atom_type_scat_dispersion_imag
_atom_type_scat_source
C C 0.0033 0.0016 'International Tables Vol C Tables 4.2.6.8 and 6.1.1.4'
H H 0.0000 0.0000 'International Tables Vol C Tables 4.2.6.8 and 6.1.1.4'
Co Co 0.3494 0.9721 'International Tables Vol C Tables 4.2.6.8 and 6.1.1.4'
N N 0.0061 0.0033 'International Tables Vol C Tables 4.2.6.8 and 6.1.1.4'
O O 0.0106 0.0060 'International Tables Vol C Tables 4.2.6.8 and 6.1.1.4'
S S 0.1246 0.1234 'International Tables Vol C Tables 4.2.6.8 and 6.1.1.4'

loop_
_geom_angle_atom_site_label_1
_geom_angle_atom_site_label_2
_geom_angle_atom_site_label_3
_geom_angle
_geom_angle_site_symmetry_1
_geom_angle_site_symmetry_3
_geom_angle_publ_flag
O3 Co1 Co1 41.15(4) . 3_666 ?
O3 Co1 Co1 40.47(4) 3_666 3_666 ?
O3 Co1 O3 81.62(6) . 3_666 ?
O3 Co1 N2 94.63(7) 3_666 . ?
O3 Co1 N2 87.06(7) . . ?
O3 Co1 N3 174.17(7) . . ?
O1 Co1 Co1 87.47(4) . 3_666 ?
O1 Co1 O3 89.86(6) . . ?
O1 Co1 O3 86.33(6) . 3_666 ?
O1 Co1 N2 176.60(7) . . ?
O1 Co1 N1 92.91(7) . . ?
O1 Co1 N3 92.59(7) . . ?
N2 Co1 Co1 91.15(5) . 3_666 ?
N1 Co1 Co1 134.51(6) . 3_666 ?
N1 Co1 O3 93.36(7) . . ?
N1 Co1 O3 174.92(7) . 3_666 ?
N1 Co1 N2 85.85(7) . . ?
N1 Co1 N3 91.79(7) . . ?
N3 Co1 Co1 133.67(6) . 3_666 ?
N3 Co1 O3 93.26(7) . 3_666 ?
N3 Co1 N2 90.61(7) . . ?
Co1 O3 Co1 98.38(6) . 3_666 ?
C14 O3 Co1 119.88(13) . . ?
C14 O3 Co1 120.04(13) . 3_666 ?
C1 O1 Co1 123.46(13) . . ?
C2 O2 C3 115.74(19) . . ?
Co1 N2 H2A 109.8 . . ?
Co1 N2 H2B 109.8 . . ?
H2A N2 H2B 108.2 . . ?
C13 N2 Co1 109.44(13) . . ?
C13 N2 H2A 109.8 . . ?
C13 N2 H2B 109.8 . . ?
C11 N1 Co1 125.49(16) . . ?
C11 N1 C12 122.54(18) . . ?
C12 N1 Co1 111.91(13) . . ?
C15 N3 Co1 172.38(18) . . ?
O1 C1 C10 125.6(2) . . ?
O1 C1 C2 117.42(19) . . ?
C10 C1 C2 116.9(2) . . ?
N2 C13 H13A 110.1 . . ?
N2 C13 H13B 110.1 . . ?
N2 C13 C12 107.84(17) . . ?
H13A C13 H13B 108.5 . . ?
C12 C13 H13A 110.1 . . ?
C12 C13 H13B 110.1 . . ?
N3 C15 S1 179.0(2) . . ?
N1 C11 H11 117.9 . . ?
N1 C11 C10 124.3(2) . . ?
C10 C11 H11 117.9 . . ?
C1 C10 C11 120.34(19) . . ?
C1 C10 C9 120.4(2) . . ?
C9 C10 C11 119.1(2) . . ?
N1 C12 C13 106.29(18) . . ?
N1 C12 H12A 110.5 . . ?
N1 C12 H12B 110.5 . . ?
C13 C12 H12A 110.5 . . ?
C13 C12 H12B 110.5 . . ?
H12A C12 H12B 108.7 . . ?
O3 C14 H14A 109.5 . . ?
O3 C14 H14B 109.5 . . ?
O3 C14 H14C 109.5 . . ?
H14A C14 H14B 109.5 . . ?
H14A C14 H14C 109.5 . . ?
H14B C14 H14C 109.5 . . ?
O2 C2 C1 113.93(19) . . ?
O2 C2 C4 125.2(2) . . ?
C4 C2 C1 120.8(2) . . ?
C10 C9 H9 119.6 . . ?
C5 C9 C10 120.9(2) . . ?
C5 C9 H9 119.6 . . ?
C2 C4 H4 119.2 . . ?
C2 C4 C5 121.6(2) . . ?
C5 C4 H4 119.2 . . ?
C9 C5 C4 118.8(2) . . ?
C9 C5 C6 123.0(2) . . ?
C4 C5 C6 118.1(2) . . ?
C5 C6 H6A 108.6 . . ?
C5 C6 H6B 108.6 . . ?
H6A C6 H6B 107.6 . . ?
C7 C6 C5 114.5(2) . . ?
C7 C6 H6A 108.6 . . ?
C7 C6 H6B 108.6 . . ?
O2 C3 H3A 109.5 . . ?
O2 C3 H3B 109.5 . . ?
O2 C3 H3C 109.5 . . ?
H3A C3 H3B 109.5 . . ?
H3A C3 H3C 109.5 . . ?
H3B C3 H3C 109.5 . . ?
H8A C8 H8B 120.0 . . ?
C7 C8 H8A 120.0 . . ?
C7 C8 H8B 120.0 . . ?
C6 C7 H7 117.1 . . ?
C8 C7 C6 125.8(3) . . ?
C8 C7 H7 117.1 . . ?

loop_
_geom_bond_atom_site_label_1
_geom_bond_atom_site_label_2
_geom_bond_distance
_geom_bond_site_symmetry_2
_geom_bond_publ_flag
Co1 Co1 2.9027(5) 3_666 ?
Co1 O3 1.9306(13) 3_666 ?
Co1 O3 1.9043(13) . ?
Co1 O1 1.8791(15) . ?
Co1 N2 1.9631(18) . ?
Co1 N1 1.8857(17) . ?
Co1 N3 1.9058(17) . ?
S1 C15 1.635(2) . ?
O3 C14 1.420(3) . ?
O1 C1 1.308(3) . ?
O2 C2 1.361(3) . ?
O2 C3 1.430(3) . ?
N2 H2A 0.9100 . ?
N2 H2B 0.9100 . ?
N2 C13 1.486(3) . ?
N1 C11 1.286(3) . ?
N1 C12 1.461(3) . ?
N3 C15 1.162(3) . ?
C1 C10 1.412(3) . ?
C1 C2 1.426(3) . ?
C13 H13A 0.9900 . ?
C13 H13B 0.9900 . ?
C13 C12 1.515(3) . ?
C11 H11 0.9500 . ?
C11 C10 1.441(3) . ?
C10 C9 1.428(3) . ?
C12 H12A 0.9900 . ?
C12 H12B 0.9900 . ?
C14 H14A 0.9800 . ?
C14 H14B 0.9800 . ?
C14 H14C 0.9800 . ?
C2 C4 1.379(3) . ?
C9 H9 0.9500 . ?
C9 C5 1.366(4) . ?
C4 H4 0.9500 . ?
C4 C5 1.404(4) . ?
C5 C6 1.526(3) . ?
C6 H6A 0.9900 . ?
C6 H6B 0.9900 . ?
C6 C7 1.476(4) . ?
C3 H3A 0.9800 . ?
C3 H3B 0.9800 . ?
C3 H3C 0.9800 . ?
C8 H8A 0.9500 . ?
C8 H8B 0.9500 . ?
C8 C7 1.307(5) . ?
C7 H7 0.9500 . ?

loop_
_geom_torsion_atom_site_label_1
_geom_torsion_atom_site_label_2
_geom_torsion_atom_site_label_3
_geom_torsion_atom_site_label_4
_geom_torsion
_geom_torsion_site_symmetry_1
_geom_torsion_site_symmetry_2
_geom_torsion_site_symmetry_3
_geom_torsion_site_symmetry_4
_geom_torsion_publ_flag
Co1 Co1 O1 C1 162.65(16) 3_666 . . . ?
Co1 Co1 N1 C11 -113.93(17) 3_666 . . . ?
Co1 Co1 N1 C12 68.84(16) 3_666 . . . ?
Co1 O1 C1 C10 -16.5(3) . . . . ?
Co1 O1 C1 C2 166.69(16) . . . . ?
Co1 N2 C13 C12 31.8(2) . . . . ?
Co1 N1 C11 C10 8.4(3) . . . . ?
Co1 N1 C12 C13 40.3(2) . . . . ?
O3 Co1 O1 C1 121.56(17) . . . . ?
O3 Co1 O1 C1 -156.83(17) 3_666 . . . ?
O3 Co1 N1 C11 -114.66(18) . . . . ?
O3 Co1 N1 C12 68.12(14) . . . . ?
O1 Co1 N1 C11 -24.62(18) . . . . ?
O1 Co1 N1 C12 158.15(14) . . . . ?
O1 C1 C10 C11 -8.8(4) . . . . ?
O1 C1 C10 C9 175.7(2) . . . . ?
O1 C1 C2 O2 3.3(3) . . . . ?
O1 C1 C2 C4 -175.4(2) . . . . ?
O2 C2 C4 C5 179.7(2) . . . . ?
N2 Co1 N1 C11 158.54(18) . . . . ?
N2 Co1 N1 C12 -18.68(14) . . . . ?
N2 C13 C12 N1 -46.0(2) . . . . ?
N1 Co1 O1 C1 28.20(17) . . . . ?
N1 C11 C10 C1 13.3(3) . . . . ?
N1 C11 C10 C9 -171.2(2) . . . . ?
N3 Co1 O1 C1 -63.73(17) . . . . ?
N3 Co1 N1 C11 68.06(18) . . . . ?
N3 Co1 N1 C12 -109.16(14) . . . . ?
C1 C10 C9 C5 1.6(4) . . . . ?
C1 C2 C4 C5 -1.8(4) . . . . ?
C11 N1 C12 C13 -137.0(2) . . . . ?
C11 C10 C9 C5 -173.9(2) . . . . ?
C10 C1 C2 O2 -173.8(2) . . . . ?
C10 C1 C2 C4 7.6(3) . . . . ?
C10 C9 C5 C4 4.4(4) . . . . ?
C10 C9 C5 C6 -176.2(2) . . . . ?
C12 N1 C11 C10 -174.7(2) . . . . ?
C2 C1 C10 C11 168.0(2) . . . . ?
C2 C1 C10 C9 -7.5(3) . . . . ?
C2 C4 C5 C9 -4.4(4) . . . . ?
C2 C4 C5 C6 176.3(2) . . . . ?
C9 C5 C6 C7 29.5(4) . . . . ?
C4 C5 C6 C7 -151.2(3) . . . . ?
C5 C6 C7 C8 -124.7(3) . . . . ?
C3 O2 C2 C1 175.5(2) . . . . ?
C3 O2 C2 C4 -5.9(3) . . . . ?
